data_2223628
loop_
_publ_author_name
'Gowda, B. Thimme'
'Tokar\<c\'ik, Miroslav'
'Ko\<z\'i\<sek, Jozef'
'Suchetan, P. A.'
'Fuess, Hartmut'

_publ_section_title
;
 2,4-Dimethylphenyl 4-methylbenzoate
;
_journal_coeditor_code BT5076
_journal_issue 11
_journal_name_full 'Acta Crystallographica Section E'
_journal_page_first o2599
_journal_paper_doi 10.1107/S1600536809039397
_journal_volume 65
_journal_year 2009
_chemical_formula_iupac 'C16 H16 O2'
_chemical_formula_moiety 'C16 H16 O2'
_chemical_formula_sum 'C16 H16 O2'
_chemical_formula_weight 240.29
_chemical_name_systematic
;
2,4-Dimethylphenyl 4-methylbenzoate
;
_space_group_IT_number 14
_symmetry_cell_setting monoclinic
_symmetry_space_group_name_Hall '-P 2yn'
_symmetry_space_group_name_H-M 'P 1 21/n 1'
_atom_sites_solution_hydrogens geom
_atom_sites_solution_primary direct
_atom_sites_solution_secondary difmap
_audit_creation_method 'WinGX routine CIF_UPDATE'
_cell_angle_alpha 90
_cell_angle_beta 107.760(3)
_cell_angle_gamma 90
_cell_formula_units_Z 4
_cell_length_a 11.8022(3)
_cell_length_b 7.4959(2)
_cell_length_c 15.6288(4)
_cell_measurement_reflns_used 8238
_cell_measurement_temperature 295(2)
_cell_measurement_theta_max 29.1
_cell_measurement_theta_min 2.58
_cell_volume 1316.76(6)
_computing_cell_refinement
;
CrysAlis RED (Oxford Diffraction , 2009)
;
_computing_data_collection
;
CrysAlis CCD (Oxford Diffraction, 2009)
;
_computing_data_reduction
;
CrysAlis RED (Oxford Diffraction , 2009)
;
_computing_molecular_graphics
;
ORTEP-3 (Farrugia, 1997) and DIAMOND (Brandenburg, 2002)
;
_computing_publication_material
;
SHELXL97 (Sheldrick, 2008), PLATON (Spek, 2009) and WinGX
(Farrugia, 1999)
;
_computing_structure_refinement 'SHELXL97 (Sheldrick, 2008)'
_computing_structure_solution 'SHELXS97 (Sheldrick, 2008)'
_diffrn_ambient_temperature 295(2)
_diffrn_detector_area_resol_mean 10.434
_diffrn_measured_fraction_theta_full 1
_diffrn_measured_fraction_theta_max 1
_diffrn_measurement_device_type
;
Oxford Diffraction Xcalibur2 diffractometer with a Sapphire CCD detector
;
_diffrn_measurement_method \w
_diffrn_radiation_monochromator graphite
_diffrn_radiation_type MoK\a
_diffrn_radiation_wavelength 0.71073
_diffrn_reflns_av_R_equivalents 0.0181
_diffrn_reflns_limit_h_max 14
_diffrn_reflns_limit_h_min -14
_diffrn_reflns_limit_k_max 9
_diffrn_reflns_limit_k_min -9
_diffrn_reflns_limit_l_max 19
_diffrn_reflns_limit_l_min -19
_diffrn_reflns_number 15897
_diffrn_reflns_theta_full 25.69
_diffrn_reflns_theta_max 25.69
_diffrn_reflns_theta_min 2.58
_diffrn_standards_decay_% 1
_diffrn_standards_interval_time 120
_diffrn_standards_number 3
_exptl_absorpt_coefficient_mu 0.079
_exptl_absorpt_correction_T_max 0.991
_exptl_absorpt_correction_T_min 0.96
_exptl_absorpt_correction_type multi-scan
_exptl_absorpt_process_details
;
(CrysAlis RED; Oxford Diffraction, 2009)
;
_exptl_crystal_colour colourless
_exptl_crystal_density_diffrn 1.212
_exptl_crystal_density_method 'not measured'
_exptl_crystal_description block
_exptl_crystal_F_000 512
_exptl_crystal_size_max 0.52
_exptl_crystal_size_mid 0.38
_exptl_crystal_size_min 0.12
_refine_diff_density_max 0.146
_refine_diff_density_min -0.14
_refine_ls_extinction_coef 0.014(2)
_refine_ls_extinction_expression Fc^*^=kFc[1+0.001xFc^2^\l^3^/sin(2\q)]^-1/4^
_refine_ls_extinction_method 'SHELXL97 (Sheldrick, 2008)'
_refine_ls_goodness_of_fit_ref 1.092
_refine_ls_hydrogen_treatment constr
_refine_ls_matrix_type full
_refine_ls_number_parameters 167
_refine_ls_number_reflns 2497
_refine_ls_number_restraints 0
_refine_ls_restrained_S_all 1.092
_refine_ls_R_factor_all 0.0551
_refine_ls_R_factor_gt 0.0421
_refine_ls_shift/su_max 0.000
_refine_ls_shift/su_mean 0.000
_refine_ls_structure_factor_coef Fsqd
_refine_ls_weighting_details 'calc w=1/[\s^2^(Fo^2^)+(0.0673P)^2^+0.1263P] where P=(Fo^2^+2Fc^2^)/3'
_refine_ls_weighting_scheme calc
_refine_ls_wR_factor_gt 0.1193
_refine_ls_wR_factor_ref 0.126
_reflns_number_gt 1917
_reflns_number_total 2497
_reflns_threshold_expression I>2\s(I)
_cod_data_source_file bt5076.cif
_cod_data_source_block I
_cod_original_cell_volume 1316.75(6)
_cod_original_sg_symbol_H-M 'P 21/n'
_cod_database_code 2223628
_cod_database_fobs_code 2223628

loop_
_symmetry_equiv_pos_as_xyz
'x, y, z'
'-x+1/2, y+1/2, -z+1/2'
'-x, -y, -z'
'x-1/2, -y-1/2, z-1/2'

loop_
_atom_site_type_symbol
_atom_site_label
_atom_site_fract_x
_atom_site_fract_y
_atom_site_fract_z
_atom_site_U_iso_or_equiv
_atom_site_adp_type
_atom_site_calc_flag
_atom_site_refinement_flags
_atom_site_occupancy
_atom_site_disorder_assembly
_atom_site_disorder_group
C C1 0.40414(14) 0.71817(19) -0.01638(9) 0.0553(4) Uani d . 1 . .
C C2 0.51327(13) 0.76241(18) -0.02574(9) 0.0527(4) Uani d . 1 . .
C C3 0.51869(13) 0.7825(2) -0.11255(9) 0.0579(4) Uani d . 1 . .
H H3 0.5913 0.8118 -0.1207 0.069 Uiso calc R 1 . .
C C4 0.42059(14) 0.7608(2) -0.18776(9) 0.0604(4) Uani d . 1 . .
C C5 0.31413(15) 0.7133(2) -0.17447(10) 0.0701(5) Uani d . 1 . .
H H5 0.2473 0.6958 -0.224 0.084 Uiso calc R 1 . .
C C6 0.30490(14) 0.6913(2) -0.08916(10) 0.0670(4) Uani d . 1 . .
H H6 0.2328 0.6589 -0.081 0.08 Uiso calc R 1 . .
C C7 0.33024(12) 0.79735(19) 0.10460(10) 0.0550(4) Uani d . 1 . .
C C8 0.36066(12) 0.78320(18) 0.20315(9) 0.0515(4) Uani d . 1 . .
C C9 0.45901(12) 0.6895(2) 0.25536(9) 0.0563(4) Uani d . 1 . .
H H9 0.5079 0.6299 0.2281 0.068 Uiso calc R 1 . .
C C10 0.48429(13) 0.6843(2) 0.34706(9) 0.0602(4) Uani d . 1 . .
H H10 0.5504 0.6208 0.381 0.072 Uiso calc R 1 . .
C C11 0.41410(14) 0.77096(19) 0.39020(10) 0.0593(4) Uani d . 1 . .
C C12 0.31643(14) 0.8645(2) 0.33777(11) 0.0669(4) Uani d . 1 . .
H H12 0.2677 0.9238 0.3653 0.08 Uiso calc R 1 . .
C C13 0.28975(13) 0.8717(2) 0.24585(10) 0.0632(4) Uani d . 1 . .
H H13 0.2239 0.9361 0.2121 0.076 Uiso calc R 1 . .
C C14 0.62123(14) 0.7885(2) 0.05441(10) 0.0680(4) Uani d . 1 . .
H H14A 0.6063 0.8821 0.0915 0.102 Uiso calc R 1 . .
H H14B 0.6879 0.8203 0.0346 0.102 Uiso calc R 1 . .
H H14C 0.6384 0.6798 0.0884 0.102 Uiso calc R 1 . .
C C15 0.43107(18) 0.7894(3) -0.28053(10) 0.0820(5) Uani d . 1 . .
H H15A 0.5134 0.8025 -0.2767 0.123 Uiso calc PR 0.5 . .
H H15B 0.3884 0.8953 -0.3062 0.123 Uiso calc PR 0.5 . .
H H15C 0.3981 0.6886 -0.3177 0.123 Uiso calc PR 0.5 . .
H H15D 0.3532 0.7884 -0.3237 0.123 Uiso calc PR 0.5 . .
H H15E 0.4782 0.6957 -0.2942 0.123 Uiso calc PR 0.5 . .
H H15F 0.4685 0.9023 -0.2827 0.123 Uiso calc PR 0.5 . .
C C16 0.44110(17) 0.7610(2) 0.49069(11) 0.0781(5) Uani d . 1 . .
H H16A 0.4014 0.6596 0.5059 0.117 Uiso calc R 1 . .
H H16B 0.4138 0.8679 0.512 0.117 Uiso calc R 1 . .
H H16C 0.5254 0.7492 0.5183 0.117 Uiso calc R 1 . .
O O1 0.40148(9) 0.69351(15) 0.07226(6) 0.0647(3) Uani d . 1 . .
O O2 0.25305(10) 0.88935(17) 0.05767(7) 0.0784(4) Uani d . 1 . .

loop_
_atom_site_aniso_label
_atom_site_aniso_U_11
_atom_site_aniso_U_22
_atom_site_aniso_U_33
_atom_site_aniso_U_12
_atom_site_aniso_U_13
_atom_site_aniso_U_23
C1 0.0661(9) 0.0529(8) 0.0450(8) 0.0106(7) 0.0143(6) 0.0031(6)
C2 0.0564(8) 0.0514(8) 0.0461(8) 0.0135(6) 0.0092(6) 0.0001(6)
C3 0.0614(9) 0.0608(9) 0.0507(8) 0.0127(7) 0.0157(7) 0.0010(6)
C4 0.0715(10) 0.0599(9) 0.0454(8) 0.0123(7) 0.0111(7) -0.0027(6)
C5 0.0696(10) 0.0784(11) 0.0503(9) 0.0004(8) 0.0004(7) -0.0058(7)
C6 0.0607(9) 0.0752(11) 0.0612(10) -0.0030(7) 0.0125(7) -0.0009(8)
C7 0.0523(8) 0.0551(9) 0.0580(8) 0.0018(6) 0.0176(6) 0.0054(6)
C8 0.0521(7) 0.0507(8) 0.0537(8) -0.0020(6) 0.0191(6) 0.0046(6)
C9 0.0560(8) 0.0596(9) 0.0561(8) 0.0043(6) 0.0215(6) 0.0064(7)
C10 0.0592(8) 0.0648(9) 0.0568(9) 0.0011(7) 0.0179(7) 0.0098(7)
C11 0.0710(9) 0.0559(9) 0.0548(8) -0.0110(7) 0.0247(7) 0.0020(7)
C12 0.0757(10) 0.0668(10) 0.0682(10) 0.0058(8) 0.0367(8) 0.0008(8)
C13 0.0616(8) 0.0649(10) 0.0663(9) 0.0112(7) 0.0245(7) 0.0082(7)
C14 0.0628(9) 0.0794(11) 0.0526(9) 0.0122(8) 0.0041(7) 0.0054(7)
C15 0.0993(13) 0.0965(14) 0.0477(9) 0.0158(10) 0.0185(9) 0.0004(8)
C16 0.1006(13) 0.0819(12) 0.0553(9) -0.0093(10) 0.0287(9) 0.0016(8)
O1 0.0757(7) 0.0698(7) 0.0500(6) 0.0191(5) 0.0213(5) 0.0094(5)
O2 0.0729(7) 0.0965(9) 0.0624(7) 0.0288(6) 0.0154(5) 0.0131(6)

loop_
_atom_type_symbol
_atom_type_description
_atom_type_scat_dispersion_real
_atom_type_scat_dispersion_imag
_atom_type_scat_source
C C 0.0033 0.0016 'International Tables Vol C Tables 4.2.6.8 and 6.1.1.4'
H H 0 0 'International Tables Vol C Tables 4.2.6.8 and 6.1.1.4'
O O 0.0106 0.006 'International Tables Vol C Tables 4.2.6.8 and 6.1.1.4'

loop_
_geom_angle_atom_site_label_1
_geom_angle_atom_site_label_2
_geom_angle_atom_site_label_3
_geom_angle_site_symmetry_1
_geom_angle_site_symmetry_3
_geom_angle
_geom_angle_publ_flag
C6 C1 C2 . . 122.28(14) ?
C6 C1 O1 . . 121.70(14) ?
C2 C1 O1 . . 115.94(13) ?
C1 C2 C3 . . 116.94(13) ?
C1 C2 C14 . . 121.63(13) ?
C3 C2 C14 . . 121.43(14) ?
C4 C3 C2 . . 122.82(15) ?
C4 C3 H3 . . 118.6 ?
C2 C3 H3 . . 118.6 ?
C5 C4 C3 . . 117.76(14) ?
C5 C4 C15 . . 121.77(14) ?
C3 C4 C15 . . 120.46(15) ?
C6 C5 C4 . . 121.29(14) ?
C6 C5 H5 . . 119.4 ?
C4 C5 H5 . . 119.4 ?
C1 C6 C5 . . 118.88(15) ?
C1 C6 H6 . . 120.6 ?
C5 C6 H6 . . 120.6 ?
O2 C7 O1 . . 123.10(13) ?
O2 C7 C8 . . 125.31(13) ?
O1 C7 C8 . . 111.59(12) ?
C13 C8 C9 . . 118.54(13) ?
C13 C8 C7 . . 118.51(13) ?
C9 C8 C7 . . 122.93(13) ?
C10 C9 C8 . . 120.28(14) ?
C10 C9 H9 . . 119.9 ?
C8 C9 H9 . . 119.9 ?
C9 C10 C11 . . 121.70(14) ?
C9 C10 H10 . . 119.1 ?
C11 C10 H10 . . 119.1 ?
C10 C11 C12 . . 117.70(14) ?
C10 C11 C16 . . 121.25(15) ?
C12 C11 C16 . . 121.04(14) ?
C13 C12 C11 . . 121.51(14) ?
C13 C12 H12 . . 119.2 ?
C11 C12 H12 . . 119.2 ?
C12 C13 C8 . . 120.27(14) ?
C12 C13 H13 . . 119.9 ?
C8 C13 H13 . . 119.9 ?
C2 C14 H14A . . 109.5 ?
C2 C14 H14B . . 109.5 ?
H14A C14 H14B . . 109.5 ?
C2 C14 H14C . . 109.5 ?
H14A C14 H14C . . 109.5 ?
H14B C14 H14C . . 109.5 ?
C4 C15 H15A . . 109.5 ?
C4 C15 H15B . . 109.5 ?
H15A C15 H15B . . 109.5 ?
C4 C15 H15C . . 109.5 ?
H15A C15 H15C . . 109.5 ?
H15B C15 H15C . . 109.5 ?
C4 C15 H15D . . 109.5 ?
H15A C15 H15D . . 141.1 ?
H15B C15 H15D . . 56.3 ?
H15C C15 H15D . . 56.3 ?
C4 C15 H15E . . 109.5 ?
H15A C15 H15E . . 56.3 ?
H15B C15 H15E . . 141.1 ?
H15C C15 H15E . . 56.3 ?
H15D C15 H15E . . 109.5 ?
C4 C15 H15F . . 109.5 ?
H15A C15 H15F . . 56.3 ?
H15B C15 H15F . . 56.3 ?
H15C C15 H15F . . 141.1 ?
H15D C15 H15F . . 109.5 ?
H15E C15 H15F . . 109.5 ?
C11 C16 H16A . . 109.5 ?
C11 C16 H16B . . 109.5 ?
H16A C16 H16B . . 109.5 ?
C11 C16 H16C . . 109.5 ?
H16A C16 H16C . . 109.5 ?
H16B C16 H16C . . 109.5 ?
C7 O1 C1 . . 119.70(11) ?

loop_
_geom_bond_atom_site_label_1
_geom_bond_atom_site_label_2
_geom_bond_site_symmetry_2
_geom_bond_distance
_geom_bond_publ_flag
C1 C6 . 1.376(2) ?
C1 C2 . 1.380(2) ?
C1 O1 . 1.4075(16) ?
C2 C3 . 1.3858(19) ?
C2 C14 . 1.5023(19) ?
C3 C4 . 1.385(2) ?
C3 H3 . 0.93 ?
C4 C5 . 1.381(2) ?
C4 C15 . 1.508(2) ?
C5 C6 . 1.380(2) ?
C5 H5 . 0.93 ?
C6 H6 . 0.93 ?
C7 O2 . 1.1982(16) ?
C7 O1 . 1.3519(17) ?
C7 C8 . 1.475(2) ?
C8 C13 . 1.388(2) ?
C8 C9 . 1.3889(19) ?
C9 C10 . 1.373(2) ?
C9 H9 . 0.93 ?
C10 C11 . 1.380(2) ?
C10 H10 . 0.93 ?
C11 C12 . 1.384(2) ?
C11 C16 . 1.506(2) ?
C12 C13 . 1.375(2) ?
C12 H12 . 0.93 ?
C13 H13 . 0.93 ?
C14 H14A . 0.96 ?
C14 H14B . 0.96 ?
C14 H14C . 0.96 ?
C15 H15A . 0.96 ?
C15 H15B . 0.96 ?
C15 H15C . 0.96 ?
C15 H15D . 0.96 ?
C15 H15E . 0.96 ?
C15 H15F . 0.96 ?
C16 H16A . 0.96 ?
C16 H16B . 0.96 ?
C16 H16C . 0.96 ?

loop_
_geom_torsion_atom_site_label_1
_geom_torsion_atom_site_label_2
_geom_torsion_atom_site_label_3
_geom_torsion_atom_site_label_4
_geom_torsion_site_symmetry_1
_geom_torsion_site_symmetry_2
_geom_torsion_site_symmetry_3
_geom_torsion_site_symmetry_4
_geom_torsion
_geom_torsion_publ_flag
C6 C1 C2 C3 . . . . 1.2(2) ?
O1 C1 C2 C3 . . . . 178.26(12) ?
C6 C1 C2 C14 . . . . -179.04(14) ?
O1 C1 C2 C14 . . . . -2.0(2) ?
C1 C2 C3 C4 . . . . 0.3(2) ?
C14 C2 C3 C4 . . . . -179.44(14) ?
C2 C3 C4 C5 . . . . -1.5(2) ?
C2 C3 C4 C15 . . . . 178.28(14) ?
C3 C4 C5 C6 . . . . 1.2(2) ?
C15 C4 C5 C6 . . . . -178.55(15) ?
C2 C1 C6 C5 . . . . -1.5(2) ?
O1 C1 C6 C5 . . . . -178.35(14) ?
C4 C5 C6 C1 . . . . 0.2(3) ?
O2 C7 C8 C13 . . . . 5.2(2) ?
O1 C7 C8 C13 . . . . -175.27(13) ?
O2 C7 C8 C9 . . . . -172.89(15) ?
O1 C7 C8 C9 . . . . 6.60(19) ?
C13 C8 C9 C10 . . . . 0.4(2) ?
C7 C8 C9 C10 . . . . 178.54(13) ?
C8 C9 C10 C11 . . . . -0.1(2) ?
C9 C10 C11 C12 . . . . -0.1(2) ?
C9 C10 C11 C16 . . . . 178.61(14) ?
C10 C11 C12 C13 . . . . -0.1(2) ?
C16 C11 C12 C13 . . . . -178.80(15) ?
C11 C12 C13 C8 . . . . 0.4(2) ?
C9 C8 C13 C12 . . . . -0.6(2) ?
C7 C8 C13 C12 . . . . -178.81(14) ?
O2 C7 O1 C1 . . . . 13.5(2) ?
C8 C7 O1 C1 . . . . -166.00(12) ?
C6 C1 O1 C7 . . . . -62.88(19) ?
C2 C1 O1 C7 . . . . 120.07(15) ?
